data_4313480
loop_
_publ_author_name
'Sally Brooker'
'Janna D. Ewing'
'Tanya K. Ronson'
'Charles J. Harding'
'Jane Nelson'
'David J. Speed'

_publ_section_title
;
 Redox-Adaptable Copper Hosts. Pyridazine-Linked Cryptands Accommodate
 Copper in a Range of Redox States
;
_journal_name_full 'Inorganic Chemistry'
_journal_page_first 2764
_journal_page_last 2773
_journal_paper_doi 10.1021/ic0261124
_journal_volume 42
_journal_year 2003
_chemical_formula_sum 'C30 H48 N14'
_chemical_formula_weight 604.82
_chemical_name_systematic
; 
 ? 
;
_space_group_IT_number 15
_symmetry_cell_setting monoclinic
_symmetry_space_group_name_Hall '-C 2yc'
_symmetry_space_group_name_H-M 'C 1 2/c 1'
_atom_sites_solution_hydrogens geom
_atom_sites_solution_primary direct
_atom_sites_solution_secondary difmap
_audit_creation_method SHELXL-97
_cell_angle_alpha 90.00
_cell_angle_beta 119.083(10)
_cell_angle_gamma 90.00
_cell_formula_units_Z 4
_cell_length_a 28.801(14)
_cell_length_b 8.656(4)
_cell_length_c 14.854(6)
_cell_measurement_temperature 163(2)
_cell_volume 3236(3)
_computing_structure_refinement 'SHELXL-97 (Sheldrick, 1997)'
_computing_structure_solution 'SHELXS-97 (Sheldrick, 1990)'
_diffrn_ambient_temperature 163(2)
_diffrn_measured_fraction_theta_full 0.986
_diffrn_measured_fraction_theta_max 0.986
_diffrn_measurement_device_type 'Bruker SMART area detector'
_diffrn_radiation_monochromator graphite
_diffrn_radiation_source 'fine-focus sealed tube'
_diffrn_radiation_type MoK\a
_diffrn_radiation_wavelength 0.71073
_diffrn_reflns_av_R_equivalents 0.0541
_diffrn_reflns_av_sigmaI/netI 0.0503
_diffrn_reflns_limit_h_max 35
_diffrn_reflns_limit_h_min -35
_diffrn_reflns_limit_k_max 10
_diffrn_reflns_limit_k_min -10
_diffrn_reflns_limit_l_max 9
_diffrn_reflns_limit_l_min -18
_diffrn_reflns_number 20071
_diffrn_reflns_theta_full 26.37
_diffrn_reflns_theta_max 26.37
_diffrn_reflns_theta_min 2.49
_exptl_absorpt_coefficient_mu 0.080
_exptl_absorpt_correction_T_max 1.00
_exptl_absorpt_correction_T_min 0.89
_exptl_absorpt_correction_type Semi-empirical(SADABS)
_exptl_crystal_colour Colourless
_exptl_crystal_density_diffrn 1.241
_exptl_crystal_density_method 'not measured'
_exptl_crystal_description Plate
_exptl_crystal_F_000 1304
_exptl_crystal_size_max 0.40
_exptl_crystal_size_mid 0.24
_exptl_crystal_size_min 0.10
_refine_diff_density_max 0.154
_refine_diff_density_min -0.186
_refine_diff_density_rms 0.036
_refine_ls_extinction_coef 0.0026(3)
_refine_ls_extinction_expression Fc^*^=kFc[1+0.001xFc^2^\l^3^/sin(2\q)]^-1/4^
_refine_ls_extinction_method SHELXL
_refine_ls_goodness_of_fit_ref 0.911
_refine_ls_hydrogen_treatment mixed
_refine_ls_matrix_type full
_refine_ls_number_parameters 200
_refine_ls_number_reflns 3269
_refine_ls_number_restraints 0
_refine_ls_restrained_S_all 0.911
_refine_ls_R_factor_all 0.0753
_refine_ls_R_factor_gt 0.0394
_refine_ls_shift/su_max 0.000
_refine_ls_shift/su_mean 0.000
_refine_ls_structure_factor_coef Fsqd
_refine_ls_weighting_details 'calc w=1/[\s^2^(Fo^2^)+(0.0546P)^2^+0.0000P] where P=(Fo^2^+2Fc^2^)/3'
_refine_ls_weighting_scheme calc
_refine_ls_wR_factor_gt 0.0917
_refine_ls_wR_factor_ref 0.1000
_reflns_number_gt 1998
_reflns_number_total 3269
_reflns_threshold_expression >2sigma(I)
_cod_data_source_file ic0261124rom20030109_095534_1.cif
_cod_data_source_block apdz
_cod_depositor_comments
;
The following automatic conversions were performed:

'_symmetry_cell_setting' value 'Monoclinic' changed to 'monoclinic'
according to the built-in table from CIF Core dictionary named
'cif_core.dic' version 2.4.1 from 2010-06-29.

Automatic conversion script
Id: cif_fix_values 1646 2011-03-28 12:23:43Z adriana 
;
_cod_database_code 4313480

loop_
_symmetry_equiv_pos_as_xyz
'x, y, z'
'-x, y, -z+1/2'
'x+1/2, y+1/2, z'
'-x+1/2, y+1/2, -z+1/2'
'-x, -y, -z'
'x, -y, z-1/2'
'-x+1/2, -y+1/2, -z'
'x+1/2, -y+1/2, z-1/2'

loop_
_atom_site_label
_atom_site_type_symbol
_atom_site_fract_x
_atom_site_fract_y
_atom_site_fract_z
_atom_site_U_iso_or_equiv
_atom_site_adp_type
_atom_site_occupancy
_atom_site_symmetry_multiplicity
_atom_site_calc_flag
_atom_site_refinement_flags
_atom_site_disorder_assembly
_atom_site_disorder_group
N1 N 0.02638(5) -0.25085(16) -0.21447(9) 0.0313(3) Uani 1 1 d . . .
C4 C 0.02638(6) 0.0256(2) -0.21426(12) 0.0334(4) Uani 1 1 d . . .
H4 H 0.0452 0.1197 -0.1884 0.040 Uiso 1 1 calc R . .
C5 C 0.05208(6) -0.11752(19) -0.18013(11) 0.0284(4) Uani 1 1 d . . .
C6 C 0.11065(6) -0.1279(2) -0.10482(12) 0.0369(4) Uani 1 1 d . . .
H6A H 0.1201 -0.2366 -0.0828 0.044 Uiso 1 1 calc R . .
H6B H 0.1311 -0.0948 -0.1392 0.044 Uiso 1 1 calc R . .
N3 N 0.12521(5) -0.03136(16) -0.01458(9) 0.0322(3) Uani 1 1 d . . .
H3B H 0.1095 -0.0679 0.0301 0.039 Uiso 1 1 d R . .
C7 C 0.18305(6) -0.0218(2) 0.05144(12) 0.0359(4) Uani 1 1 d . . .
H7A H 0.1992 0.0210 0.0113 0.043 Uiso 1 1 calc R . .
H7B H 0.1976 -0.1267 0.0748 0.043 Uiso 1 1 calc R . .
C8 C 0.19733(7) 0.0799(2) 0.14436(12) 0.0356(4) Uani 1 1 d . . .
H8A H 0.1809 0.0368 0.1840 0.043 Uiso 1 1 calc R . .
H8B H 0.2364 0.0785 0.1895 0.043 Uiso 1 1 calc R . .
N4 N 0.17965(5) 0.24042(16) 0.11604(10) 0.0314(3) Uani 1 1 d . . .
C26 C 0.15450(6) 0.3473(2) -0.13533(12) 0.0383(4) Uani 1 1 d . . .
H26A H 0.1682 0.2452 -0.1034 0.046 Uiso 1 1 calc R . .
H26B H 0.1826 0.3989 -0.1444 0.046 Uiso 1 1 calc R . .
N23 N 0.14313(5) 0.43923(17) -0.06689(10) 0.0379(4) Uani 1 1 d . . .
H23B H 0.1179 0.3785 -0.0488 0.045 Uiso 1 1 d R . .
C27 C 0.19052(7) 0.4738(2) 0.03160(13) 0.0413(5) Uani 1 1 d . . .
H27A H 0.1804 0.5470 0.0704 0.050 Uiso 1 1 calc R . .
H27B H 0.2168 0.5265 0.0173 0.050 Uiso 1 1 calc R . .
C28 C 0.21724(6) 0.3336(2) 0.09983(13) 0.0371(4) Uani 1 1 d . . .
H28A H 0.2333 0.2690 0.0673 0.045 Uiso 1 1 calc R . .
H28B H 0.2461 0.3691 0.1673 0.045 Uiso 1 1 calc R . .
N41 N -0.11149(6) 0.21620(17) -0.20235(11) 0.0400(4) Uani 1 1 d . . .
N42 N -0.07070(5) 0.18693(17) -0.10736(11) 0.0385(4) Uani 1 1 d . . .
C42 C -0.10613(6) 0.3243(2) -0.26028(12) 0.0318(4) Uani 1 1 d . . .
C43 C -0.05922(6) 0.40927(19) -0.22700(12) 0.0309(4) Uani 1 1 d . . .
H43 H -0.0562 0.4855 -0.2699 0.037 Uiso 1 1 calc R . .
C44 C -0.01792(6) 0.37912(19) -0.13085(12) 0.0308(4) Uani 1 1 d . . .
H44 H 0.0147 0.4340 -0.1049 0.037 Uiso 1 1 calc R . .
C45 C -0.02504(6) 0.26545(19) -0.07205(12) 0.0309(4) Uani 1 1 d . . .
C46 C 0.01712(6) 0.2269(2) 0.03590(12) 0.0360(4) Uani 1 1 d . . .
H46A H 0.0087 0.2795 0.0853 0.043 Uiso 1 1 calc R . .
H46B H 0.0168 0.1142 0.0469 0.043 Uiso 1 1 calc R . .
N43 N 0.07025(5) 0.27295(17) 0.05683(10) 0.0353(4) Uani 1 1 d . . .
H43B H 0.0816 0.1991 0.0169 0.042 Uiso 1 1 d R . .
C47 C 0.10988(6) 0.2516(2) 0.16544(12) 0.0360(4) Uani 1 1 d . . .
H47A H 0.1128 0.1405 0.1832 0.043 Uiso 1 1 calc R . .
H47B H 0.0985 0.3076 0.2095 0.043 Uiso 1 1 calc R . .
C48 C 0.16355(6) 0.3118(2) 0.18546(12) 0.0375(4) Uani 1 1 d . . .
H48A H 0.1616 0.4252 0.1758 0.045 Uiso 1 1 calc R . .
H48B H 0.1905 0.2895 0.2577 0.045 Uiso 1 1 calc R . .

loop_
_atom_site_aniso_label
_atom_site_aniso_U_11
_atom_site_aniso_U_22
_atom_site_aniso_U_33
_atom_site_aniso_U_23
_atom_site_aniso_U_13
_atom_site_aniso_U_12
N1 0.0342(7) 0.0297(8) 0.0300(8) -0.0018(6) 0.0156(6) 0.0000(6)
C4 0.0382(9) 0.0276(10) 0.0376(10) -0.0034(8) 0.0210(8) -0.0044(8)
C5 0.0323(9) 0.0297(10) 0.0268(8) -0.0023(7) 0.0171(8) -0.0010(8)
C6 0.0358(10) 0.0365(11) 0.0366(10) -0.0054(8) 0.0162(9) 0.0033(8)
N3 0.0307(8) 0.0364(9) 0.0292(7) -0.0045(6) 0.0143(7) -0.0019(6)
C7 0.0337(10) 0.0336(10) 0.0371(10) 0.0012(8) 0.0145(8) 0.0050(8)
C8 0.0333(10) 0.0381(11) 0.0291(9) 0.0017(8) 0.0101(8) 0.0041(8)
N4 0.0301(8) 0.0330(9) 0.0287(7) -0.0033(6) 0.0123(6) 0.0002(6)
C26 0.0344(10) 0.0416(11) 0.0380(10) 0.0006(9) 0.0169(9) 0.0048(8)
N23 0.0362(9) 0.0449(10) 0.0308(8) 0.0011(7) 0.0149(7) 0.0037(7)
C27 0.0435(11) 0.0379(11) 0.0409(11) -0.0037(9) 0.0193(9) -0.0059(9)
C28 0.0290(10) 0.0435(11) 0.0329(9) -0.0050(8) 0.0103(8) -0.0041(8)
N41 0.0382(9) 0.0422(10) 0.0403(9) 0.0022(7) 0.0195(8) -0.0058(7)
N42 0.0352(9) 0.0429(9) 0.0376(9) 0.0037(7) 0.0179(8) -0.0048(7)
C42 0.0323(10) 0.0321(10) 0.0357(10) -0.0020(8) 0.0203(8) -0.0018(8)
C43 0.0358(10) 0.0272(10) 0.0355(10) -0.0007(8) 0.0218(9) -0.0007(8)
C44 0.0315(9) 0.0268(9) 0.0371(10) -0.0044(8) 0.0191(8) -0.0032(8)
C45 0.0321(10) 0.0302(10) 0.0337(9) -0.0024(8) 0.0186(8) -0.0001(8)
C46 0.0382(10) 0.0360(11) 0.0368(10) 0.0011(8) 0.0206(8) -0.0013(8)
N43 0.0311(8) 0.0443(9) 0.0305(8) 0.0029(7) 0.0148(7) 0.0022(7)
C47 0.0404(10) 0.0388(11) 0.0313(9) -0.0005(8) 0.0194(9) 0.0028(8)
C48 0.0406(11) 0.0395(11) 0.0289(9) -0.0050(8) 0.0140(8) 0.0009(9)

loop_
_atom_type_symbol
_atom_type_description
_atom_type_scat_dispersion_real
_atom_type_scat_dispersion_imag
_atom_type_scat_source
C C 0.0033 0.0016 'International Tables Vol C Tables 4.2.6.8 and 6.1.1.4'
H H 0.0000 0.0000 'International Tables Vol C Tables 4.2.6.8 and 6.1.1.4'
N N 0.0061 0.0033 'International Tables Vol C Tables 4.2.6.8 and 6.1.1.4'

loop_
_geom_angle_atom_site_label_1
_geom_angle_atom_site_label_2
_geom_angle_atom_site_label_3
_geom_angle
_geom_angle_site_symmetry_1
_geom_angle_site_symmetry_3
_geom_angle_publ_flag
C5 N1 N1 119.92(9) . 2_554 ?
C4 C4 C5 118.17(10) 2_554 . ?
N1 C5 C4 121.91(15) . . ?
N1 C5 C6 116.50(15) . . ?
C4 C5 C6 121.57(15) . . ?
N3 C6 C5 111.51(13) . . ?
C6 N3 C7 111.89(12) . . ?
N3 C7 C8 111.04(13) . . ?
N4 C8 C7 112.67(14) . . ?
C48 N4 C28 113.49(13) . . ?
C48 N4 C8 112.55(13) . . ?
C28 N4 C8 112.82(13) . . ?
N23 C26 C42 112.49(13) . 2_554 ?
C26 N23 C27 113.20(13) . . ?
N23 C27 C28 115.07(15) . . ?
N4 C28 C27 111.92(14) . . ?
C42 N41 N42 119.49(14) . . ?
C45 N42 N41 120.24(14) . . ?
N41 C42 C43 122.46(15) . . ?
N41 C42 C26 114.69(14) . 2_554 ?
C43 C42 C26 122.85(15) . 2_554 ?
C44 C43 C42 117.92(15) . . ?
C43 C44 C45 118.05(15) . . ?
N42 C45 C44 121.83(15) . . ?
N42 C45 C46 115.76(14) . . ?
C44 C45 C46 122.38(15) . . ?
N43 C46 C45 112.67(13) . . ?
C46 N43 C47 111.98(12) . . ?
N43 C47 C48 110.26(13) . . ?
N4 C48 C47 111.09(14) . . ?

loop_
_geom_bond_atom_site_label_1
_geom_bond_atom_site_label_2
_geom_bond_distance
_geom_bond_site_symmetry_2
_geom_bond_publ_flag
N1 C5 1.332(2) . ?
N1 N1 1.365(3) 2_554 ?
C4 C4 1.367(3) 2_554 ?
C4 C5 1.405(2) . ?
C5 C6 1.507(2) . ?
C6 N3 1.457(2) . ?
N3 C7 1.468(2) . ?
C7 C8 1.515(2) . ?
C8 N4 1.470(2) . ?
N4 C48 1.4578(19) . ?
N4 C28 1.461(2) . ?
C26 N23 1.448(2) . ?
C26 C42 1.512(2) 2_554 ?
N23 C27 1.467(2) . ?
C27 C28 1.528(2) . ?
N41 C42 1.330(2) . ?
N41 N42 1.3505(19) . ?
N42 C45 1.340(2) . ?
C42 C43 1.401(2) . ?
C42 C26 1.512(2) 2_554 ?
C43 C44 1.368(2) . ?
C44 C45 1.395(2) . ?
C45 C46 1.505(2) . ?
C46 N43 1.461(2) . ?
N43 C47 1.466(2) . ?
C47 C48 1.517(2) . ?

loop_
_geom_torsion_atom_site_label_1
_geom_torsion_atom_site_label_2
_geom_torsion_atom_site_label_3
_geom_torsion_atom_site_label_4
_geom_torsion
_geom_torsion_site_symmetry_1
_geom_torsion_site_symmetry_2
_geom_torsion_site_symmetry_3
_geom_torsion_site_symmetry_4
_geom_torsion_publ_flag
N1 N1 C5 C4 0.5(2) 2_554 . . . ?
N1 N1 C5 C6 -177.78(14) 2_554 . . . ?
C4 C4 C5 N1 -0.8(3) 2_554 . . . ?
C4 C4 C5 C6 177.43(16) 2_554 . . . ?
N1 C5 C6 N3 -130.75(15) . . . . ?
C4 C5 C6 N3 50.9(2) . . . . ?
C5 C6 N3 C7 -171.21(14) . . . . ?
C6 N3 C7 C8 179.63(14) . . . . ?
N3 C7 C8 N4 -62.42(18) . . . . ?
C7 C8 N4 C48 145.66(14) . . . . ?
C7 C8 N4 C28 -84.32(16) . . . . ?
C42 C26 N23 C27 -175.12(14) 2_554 . . . ?
C26 N23 C27 C28 -65.10(18) . . . . ?
C48 N4 C28 C27 -73.11(17) . . . . ?
C8 N4 C28 C27 157.36(13) . . . . ?
N23 C27 C28 N4 -52.51(19) . . . . ?
C42 N41 N42 C45 -0.5(2) . . . . ?
N42 N41 C42 C43 0.6(2) . . . . ?
N42 N41 C42 C26 -179.64(14) . . . 2_554 ?
N41 C42 C43 C44 -0.4(2) . . . . ?
C26 C42 C43 C44 179.82(15) 2_554 . . . ?
C42 C43 C44 C45 0.1(2) . . . . ?
N41 N42 C45 C44 0.2(2) . . . . ?
N41 N42 C45 C46 178.21(14) . . . . ?
C43 C44 C45 N42 0.0(2) . . . . ?
C43 C44 C45 C46 -177.92(15) . . . . ?
N42 C45 C46 N43 160.05(14) . . . . ?
C44 C45 C46 N43 -22.0(2) . . . . ?
C45 C46 N43 C47 173.22(14) . . . . ?
C46 N43 C47 C48 -175.77(14) . . . . ?
C28 N4 C48 C47 155.70(14) . . . . ?
C8 N4 C48 C47 -74.63(17) . . . . ?
N43 C47 C48 N4 -54.81(19) . . . . ?
